data_4340985
loop_
_publ_author_name
'Jilek, Robert E.'
'Tomson, Neil C.'
'Shook, Ryan L.'
'Scott, Brian L.'
'Boncella, James M.'

_publ_section_title
;
 Preparation and reactivity of the versatile uranium(IV) imido complexes
 U(NAr)Cl&#x2082;(R&#x2082;bpy)&#x2082; (R = Me, (t)Bu) and
 U(NAr)Cl&#x2082;(tppo)&#x2083;.
;
_journal_issue 18
_journal_name_full 'Inorganic chemistry'
_journal_page_first 9818
_journal_page_last 9826
_journal_paper_doi 10.1021/ic5014208
_journal_volume 53
_journal_year 2014
_chemical_formula_sum 'C72 H67 Cl N O3 P3 S U'
_chemical_formula_weight 1392.72
_chemical_name_systematic
; 
 ? 
;
_space_group_IT_number 14
_symmetry_cell_setting monoclinic
_symmetry_space_group_name_Hall '-P 2ybc'
_symmetry_space_group_name_H-M 'P 1 21/c 1'
_atom_sites_solution_hydrogens geom
_atom_sites_solution_primary direct
_atom_sites_solution_secondary difmap
_audit_creation_method SHELXL-97
_cell_angle_alpha 90.00
_cell_angle_beta 92.194(2)
_cell_angle_gamma 90.00
_cell_formula_units_Z 4
_cell_length_a 14.639(2)
_cell_length_b 16.519(2)
_cell_length_c 26.096(4)
_cell_measurement_temperature 120(1)
_cell_volume 6306.0(15)
_computing_cell_refinement 'SAINT+, v. 7.66a (Bruker AXS, 2009)'
_computing_data_collection 'APEX II, v. 7.0 (Bruker AXS, 2009)'
_computing_data_reduction 'SAINT+, v. 7.66a (Bruker AXS, 2009)'
_computing_molecular_graphics 'SHELXTL, v. 6.14, (Bruker AXS, 2000)'
_computing_publication_material 'SHELXTL, v. 6.14, (Bruker AXS, 2000)'
_computing_structure_refinement 'SHELXL-97 (Sheldrick, 1997)'
_computing_structure_solution 'SHELXS-97 (Sheldrick, 1990)'
_diffrn_ambient_temperature 120(1)
_diffrn_measured_fraction_theta_full 1.000
_diffrn_measured_fraction_theta_max 0.996
_diffrn_measurement_device_type 'Bruker D8 with APEXII CCD'
_diffrn_measurement_method '\w scans'
_diffrn_radiation_monochromator graphite
_diffrn_radiation_source 'fine-focus sealed tube'
_diffrn_radiation_type MoK\a
_diffrn_radiation_wavelength 0.71073
_diffrn_reflns_av_R_equivalents 0.1531
_diffrn_reflns_av_sigmaI/netI 0.1427
_diffrn_reflns_limit_h_max 17
_diffrn_reflns_limit_h_min -17
_diffrn_reflns_limit_k_max 19
_diffrn_reflns_limit_k_min -19
_diffrn_reflns_limit_l_max 31
_diffrn_reflns_limit_l_min -31
_diffrn_reflns_number 50666
_diffrn_reflns_theta_full 25.00
_diffrn_reflns_theta_max 25.37
_diffrn_reflns_theta_min 1.86
_diffrn_standards_decay_% 0
_diffrn_standards_interval_count 0
_diffrn_standards_interval_time 0
_diffrn_standards_number 0
_exptl_absorpt_coefficient_mu 2.774
_exptl_absorpt_correction_T_max 0.8086
_exptl_absorpt_correction_T_min 0.6652
_exptl_absorpt_correction_type multi-scan
_exptl_absorpt_process_details 'SADABS v. 2.03 (Sheldrick, 2008)'
_exptl_crystal_colour orange
_exptl_crystal_density_diffrn 1.467
_exptl_crystal_density_method 'not measured'
_exptl_crystal_description block
_exptl_crystal_F_000 2800
_exptl_crystal_size_max 0.16
_exptl_crystal_size_mid 0.12
_exptl_crystal_size_min 0.08
_refine_diff_density_max 1.243
_refine_diff_density_min -0.820
_refine_diff_density_rms 0.141
_refine_ls_extinction_method none
_refine_ls_goodness_of_fit_ref 0.990
_refine_ls_hydrogen_treatment constr
_refine_ls_matrix_type full
_refine_ls_number_parameters 739
_refine_ls_number_reflns 11535
_refine_ls_number_restraints 6
_refine_ls_restrained_S_all 0.990
_refine_ls_R_factor_all 0.1472
_refine_ls_R_factor_gt 0.0631
_refine_ls_shift/su_max 0.001
_refine_ls_shift/su_mean 0.000
_refine_ls_structure_factor_coef Fsqd
_refine_ls_weighting_details 'calc w=1/[\s^2^(Fo^2^)+(0.0703P)^2^+0.0000P] where P=(Fo^2^+2Fc^2^)/3'
_refine_ls_weighting_scheme calc
_refine_ls_wR_factor_gt 0.1285
_refine_ls_wR_factor_ref 0.1625
_reflns_number_gt 6081
_reflns_number_total 11535
_reflns_threshold_expression >2sigma(I)
_cod_data_source_file ic5014208_si_002.cif
_cod_data_source_block 11
_cod_depositor_comments 'Adding full bibliography for 4340979--4340989.cif.'
_cod_original_cell_volume 6306.0(16)
_cod_original_sg_symbol_H-M 'P 21/c'
_cod_database_code 4340985

loop_
_symmetry_equiv_pos_as_xyz
'x, y, z'
'-x, y+1/2, -z+1/2'
'-x, -y, -z'
'x, -y-1/2, z-1/2'

loop_
_atom_site_label
_atom_site_type_symbol
_atom_site_fract_x
_atom_site_fract_y
_atom_site_fract_z
_atom_site_U_iso_or_equiv
_atom_site_adp_type
_atom_site_occupancy
_atom_site_symmetry_multiplicity
_atom_site_calc_flag
_atom_site_refinement_flags
U1 U 0.23944(3) 0.19691(2) 0.891336(13) 0.03783(14) Uani 1 1 d .
Cl1 Cl 0.3387(2) 0.12767(16) 0.97145(10) 0.0575(8) Uani 1 1 d .
N1 N 0.2667(5) 0.3117(5) 0.9095(3) 0.039(2) Uani 1 1 d .
O1 O 0.3739(5) 0.1826(4) 0.8453(2) 0.0496(18) Uani 1 1 d .
O2 O 0.2227(5) 0.0565(4) 0.8689(3) 0.0542(19) Uani 1 1 d .
O3 O 0.1091(4) 0.1932(4) 0.9440(3) 0.0535(18) Uani 1 1 d .
P1 P 0.4737(2) 0.17149(17) 0.83616(10) 0.0466(8) Uani 1 1 d .
P2 P 0.2079(2) -0.02184(18) 0.84114(11) 0.0598(9) Uani 1 1 d .
P3 P 0.0381(2) 0.22060(19) 0.98107(12) 0.0608(9) Uani 1 1 d .
S1 S 0.1552(3) 0.2236(2) 0.79369(12) 0.0823(11) Uani 1 1 d .
C1 C 0.2985(7) 0.3883(6) 0.9239(4) 0.047(3) Uani 1 1 d .
C2 C 0.3036(8) 0.4521(6) 0.8877(4) 0.059(3) Uani 1 1 d .
C3 C 0.3450(8) 0.5236(7) 0.9010(5) 0.074(4) Uani 1 1 d .
H3A H 0.3509 0.5636 0.8763 0.089 Uiso 1 1 calc R
C4 C 0.3784(9) 0.5374(7) 0.9503(5) 0.078(4) Uani 1 1 d .
H4A H 0.4059 0.5865 0.9592 0.094 Uiso 1 1 calc R
C5 C 0.3703(8) 0.4775(7) 0.9857(5) 0.063(3) Uani 1 1 d .
H5A H 0.3935 0.4867 1.0189 0.075 Uiso 1 1 calc R
C6 C 0.3295(7) 0.4043(6) 0.9749(4) 0.048(3) Uani 1 1 d .
C7 C 0.2622(10) 0.4411(8) 0.8339(5) 0.085(4) Uani 1 1 d .
H7A H 0.2153 0.3989 0.8356 0.102 Uiso 1 1 calc R
C8 C 0.2159(13) 0.5175(9) 0.8118(7) 0.168(9) Uani 1 1 d .
H8A H 0.1909 0.5062 0.7780 0.252 Uiso 1 1 calc R
H8B H 0.2602 0.5602 0.8100 0.252 Uiso 1 1 calc R
H8C H 0.1678 0.5339 0.8335 0.252 Uiso 1 1 calc R
C9 C 0.3329(12) 0.4119(11) 0.7979(5) 0.132(6) Uani 1 1 d .
H9A H 0.3605 0.3632 0.8112 0.198 Uiso 1 1 calc R
H9B H 0.3790 0.4527 0.7947 0.198 Uiso 1 1 calc R
H9C H 0.3043 0.4012 0.7649 0.198 Uiso 1 1 calc R
C10 C 0.3187(8) 0.3435(6) 1.0159(4) 0.057(3) Uani 1 1 d .
H10A H 0.2805 0.2994 1.0019 0.069 Uiso 1 1 calc R
C11 C 0.2705(12) 0.3796(8) 1.0615(5) 0.117(6) Uani 1 1 d .
H11A H 0.2125 0.4013 1.0501 0.175 Uiso 1 1 calc R
H11B H 0.3075 0.4220 1.0766 0.175 Uiso 1 1 calc R
H11C H 0.2613 0.3381 1.0866 0.175 Uiso 1 1 calc R
C12 C 0.4087(9) 0.3081(7) 1.0335(5) 0.086(4) Uani 1 1 d .
H12A H 0.4382 0.2849 1.0047 0.129 Uiso 1 1 calc R
H12B H 0.3989 0.2668 1.0586 0.129 Uiso 1 1 calc R
H12C H 0.4467 0.3499 1.0484 0.129 Uiso 1 1 calc R
C13 C 0.0317(11) 0.2324(9) 0.7978(5) 0.084(4) Uani 1 1 d .
C14 C -0.0295(15) 0.1801(12) 0.7720(7) 0.142(8) Uani 1 1 d .
H14A H -0.0074 0.1353 0.7547 0.170 Uiso 1 1 calc R
C15 C -0.1256(17) 0.1948(13) 0.7718(8) 0.135(7) Uani 1 1 d .
H15A H -0.1662 0.1621 0.7530 0.162 Uiso 1 1 calc R
C16 C -0.1570(14) 0.2589(15) 0.8003(9) 0.139(9) Uani 1 1 d .
H16A H -0.2197 0.2682 0.8005 0.167 Uiso 1 1 calc R
C17 C -0.0994(16) 0.3097(12) 0.8283(8) 0.143(9) Uani 1 1 d .
H17A H -0.1234 0.3514 0.8476 0.172 Uiso 1 1 calc R
C18 C -0.0018(14) 0.2978(10) 0.8276(6) 0.112(6) Uani 1 1 d .
H18A H 0.0382 0.3318 0.8461 0.134 Uiso 1 1 calc R
C19 C 0.4928(7) 0.1864(6) 0.7693(3) 0.045(3) Uani 1 1 d .
C20 C 0.5810(8) 0.1855(7) 0.7494(4) 0.058(3) Uani 1 1 d .
H20A H 0.6315 0.1742 0.7710 0.070 Uiso 1 1 calc R
C21 C 0.5929(8) 0.2009(6) 0.6990(4) 0.056(3) Uani 1 1 d .
H21A H 0.6517 0.2020 0.6867 0.067 Uiso 1 1 calc R
C22 C 0.5205(9) 0.2146(7) 0.6663(4) 0.063(3) Uani 1 1 d .
H22A H 0.5290 0.2213 0.6315 0.076 Uiso 1 1 calc R
C23 C 0.4343(10) 0.2187(10) 0.6853(4) 0.104(6) Uani 1 1 d .
H23A H 0.3849 0.2326 0.6636 0.125 Uiso 1 1 calc R
C24 C 0.4203(8) 0.2023(8) 0.7361(4) 0.081(4) Uani 1 1 d .
H24A H 0.3612 0.2020 0.7480 0.098 Uiso 1 1 calc R
C25 C 0.5434(8) 0.2408(7) 0.8713(4) 0.052(3) Uani 1 1 d .
C26 C 0.5008(8) 0.3067(7) 0.8947(4) 0.056(3) Uani 1 1 d .
H26A H 0.4376 0.3124 0.8916 0.067 Uiso 1 1 calc R
C27 C 0.5521(8) 0.3629(8) 0.9223(5) 0.067(4) Uani 1 1 d .
H27A H 0.5227 0.4062 0.9374 0.081 Uiso 1 1 calc R
C28 C 0.6426(9) 0.3570(8) 0.9278(4) 0.070(4) Uani 1 1 d .
H28A H 0.6759 0.3959 0.9463 0.084 Uiso 1 1 calc R
C29 C 0.6858(9) 0.2934(9) 0.9061(5) 0.088(5) Uani 1 1 d .
H29A H 0.7490 0.2887 0.9099 0.106 Uiso 1 1 calc R
C30 C 0.6362(9) 0.2350(8) 0.8782(5) 0.078(4) Uani 1 1 d .
H30A H 0.6667 0.1915 0.8640 0.094 Uiso 1 1 calc R
C31 C 0.5159(7) 0.0747(7) 0.8542(4) 0.053(3) Uani 1 1 d .
C32 C 0.5318(8) 0.0589(8) 0.9058(4) 0.071(4) Uani 1 1 d .
H32A H 0.5235 0.0998 0.9296 0.085 Uiso 1 1 calc R
C33 C 0.5597(9) -0.0158(10) 0.9222(6) 0.092(5) Uani 1 1 d .
H33A H 0.5689 -0.0258 0.9571 0.110 Uiso 1 1 calc R
C34 C 0.5741(11) -0.0756(10) 0.8877(6) 0.111(6) Uani 1 1 d .
H34A H 0.5952 -0.1258 0.8993 0.134 Uiso 1 1 calc R
C35 C 0.5578(13) -0.0633(10) 0.8353(6) 0.134(7) Uani 1 1 d .
H35A H 0.5661 -0.1046 0.8117 0.160 Uiso 1 1 calc R
C36 C 0.5286(10) 0.0135(7) 0.8196(5) 0.086(5) Uani 1 1 d .
H36A H 0.5174 0.0235 0.7848 0.103 Uiso 1 1 calc R
C37 C 0.2488(10) -0.1039(8) 0.8803(4) 0.067(4) Uani 1 1 d .
C38 C 0.2098(10) -0.1799(8) 0.8764(5) 0.078(4) Uani 1 1 d .
H38A H 0.1619 -0.1898 0.8528 0.094 Uiso 1 1 calc R
C39 C 0.2436(15) -0.2421(12) 0.9087(8) 0.119(7) Uani 1 1 d .
H39A H 0.2155 -0.2926 0.9075 0.143 Uiso 1 1 calc R
C40 C 0.3124(15) -0.2307(12) 0.9398(8) 0.112(8) Uani 1 1 d .
H40A H 0.3348 -0.2739 0.9594 0.134 Uiso 1 1 calc R
C41 C 0.3544(13) -0.1557(12) 0.9450(6) 0.123(7) Uani 1 1 d .
H41A H 0.4033 -0.1476 0.9683 0.148 Uiso 1 1 calc R
C42 C 0.3196(11) -0.0913(8) 0.9133(5) 0.088(5) Uani 1 1 d .
H42A H 0.3463 -0.0403 0.9157 0.106 Uiso 1 1 calc R
C43 C 0.0876(10) -0.0377(7) 0.8260(4) 0.068(4) Uani 1 1 d .
C44 C 0.0523(13) -0.0842(9) 0.7862(6) 0.110(5) Uani 1 1 d .
H44A H 0.0909 -0.1110 0.7643 0.132 Uiso 1 1 calc R
C45 C -0.0444(12) -0.0905(9) 0.7792(6) 0.101(5) Uani 1 1 d .
H45A H -0.0699 -0.1239 0.7538 0.121 Uiso 1 1 calc R
C46 C -0.0976(15) -0.0485(12) 0.8094(8) 0.137(7) Uani 1 1 d U
H46A H -0.1605 -0.0535 0.8039 0.164 Uiso 1 1 calc R
C47 C -0.0673(13) 0.0012(12) 0.8475(7) 0.134(7) Uani 1 1 d .
H47A H -0.1069 0.0304 0.8675 0.160 Uiso 1 1 calc R
C48 C 0.0282(11) 0.0055(10) 0.8549(6) 0.107(5) Uani 1 1 d .
H48A H 0.0523 0.0393 0.8806 0.128 Uiso 1 1 calc R
C49 C 0.2675(11) -0.0256(7) 0.7825(4) 0.078(4) Uani 1 1 d .
C50 C 0.2498(14) 0.0324(9) 0.7452(5) 0.151(9) Uani 1 1 d .
H50A H 0.2083 0.0735 0.7518 0.181 Uiso 1 1 calc R
C51 C 0.2909(18) 0.0316(12) 0.6994(6) 0.193(12) Uani 1 1 d .
H51A H 0.2761 0.0702 0.6745 0.231 Uiso 1 1 calc R
C52 C 0.3536(17) -0.0264(11) 0.6906(6) 0.155(10) Uani 1 1 d .
H52A H 0.3826 -0.0273 0.6595 0.186 Uiso 1 1 calc R
C53 C 0.3748(12) -0.0833(9) 0.7267(6) 0.112(6) Uani 1 1 d .
H53A H 0.4192 -0.1219 0.7204 0.135 Uiso 1 1 calc R
C54 C 0.3311(11) -0.0843(8) 0.7725(5) 0.091(5) Uani 1 1 d .
H54A H 0.3445 -0.1245 0.7966 0.110 Uiso 1 1 calc R
C55 C 0.0839(9) 0.2252(8) 1.0464(5) 0.073(4) Uani 1 1 d .
C56 C 0.0379(10) 0.2696(9) 1.0831(6) 0.096(5) Uani 1 1 d .
H56A H -0.0160 0.2966 1.0739 0.115 Uiso 1 1 calc R
C57 C 0.0719(14) 0.2732(11) 1.1323(7) 0.119(6) Uani 1 1 d .
H57A H 0.0429 0.3046 1.1564 0.142 Uiso 1 1 calc R
C58 C 0.1515(14) 0.2287(10) 1.1466(6) 0.107(6) Uani 1 1 d .
H58A H 0.1738 0.2295 1.1805 0.129 Uiso 1 1 calc R
C59 C 0.1963(10) 0.1840(9) 1.1104(5) 0.083(4) Uani 1 1 d .
H59A H 0.2485 0.1547 1.1199 0.100 Uiso 1 1 calc R
C60 C 0.1627(9) 0.1832(7) 1.0597(4) 0.068(3) Uani 1 1 d .
H60A H 0.1933 0.1545 1.0349 0.082 Uiso 1 1 calc R
C61 C -0.0041(9) 0.3190(7) 0.9664(6) 0.078(4) Uani 1 1 d .
C62 C -0.0906(9) 0.3465(8) 0.9787(5) 0.076(4) Uani 1 1 d .
H62A H -0.1315 0.3117 0.9940 0.092 Uiso 1 1 calc R
C63 C -0.1155(10) 0.4268(9) 0.9680(7) 0.115(7) Uani 1 1 d .
H63A H -0.1725 0.4458 0.9771 0.138 Uiso 1 1 calc R
C64 C -0.0551(12) 0.4789(10) 0.9434(10) 0.170(11) Uani 1 1 d .
H64A H -0.0726 0.5319 0.9362 0.204 Uiso 1 1 calc R
C65 C 0.0311(11) 0.4517(9) 0.9298(9) 0.160(10) Uani 1 1 d .
H65A H 0.0702 0.4850 0.9120 0.192 Uiso 1 1 calc R
C66 C 0.0565(9) 0.3733(8) 0.9436(6) 0.086(4) Uani 1 1 d .
H66A H 0.1156 0.3561 0.9375 0.103 Uiso 1 1 calc R
C67 C -0.0587(8) 0.1535(7) 0.9787(5) 0.064(3) Uani 1 1 d .
C68 C -0.0659(10) 0.0900(9) 1.0154(5) 0.088(4) Uani 1 1 d .
H68A H -0.0228 0.0856 1.0424 0.106 Uiso 1 1 calc R
C69 C -0.1366(11) 0.0352(9) 1.0110(6) 0.086(5) Uani 1 1 d .
H69A H -0.1413 -0.0066 1.0346 0.103 Uiso 1 1 calc R
C70 C -0.1988(9) 0.0429(9) 0.9721(7) 0.091(5) Uani 1 1 d .
H70A H -0.2483 0.0077 0.9694 0.109 Uiso 1 1 calc R
C71 C -0.1895(11) 0.1009(10) 0.9375(7) 0.129(7) Uani 1 1 d .
H71A H -0.2340 0.1059 0.9113 0.155 Uiso 1 1 calc R
C72 C -0.1175(10) 0.1536(8) 0.9385(6) 0.099(5) Uani 1 1 d .
H72A H -0.1097 0.1893 0.9114 0.119 Uiso 1 1 calc R

loop_
_atom_site_aniso_label
_atom_site_aniso_U_11
_atom_site_aniso_U_22
_atom_site_aniso_U_33
_atom_site_aniso_U_23
_atom_site_aniso_U_13
_atom_site_aniso_U_12
U1 0.0408(2) 0.0374(2) 0.0349(2) 0.0012(2) -0.00387(15) -0.0022(2)
Cl1 0.078(2) 0.0488(17) 0.0450(15) 0.0069(13) -0.0106(14) 0.0074(15)
N1 0.043(5) 0.037(5) 0.036(4) 0.012(4) -0.007(4) -0.003(4)
O1 0.051(5) 0.061(5) 0.037(4) 0.001(3) 0.007(3) 0.000(4)
O2 0.068(5) 0.043(4) 0.052(4) -0.015(4) -0.004(4) -0.010(4)
O3 0.044(4) 0.058(5) 0.059(4) -0.005(4) 0.010(4) 0.000(4)
P1 0.0486(19) 0.058(2) 0.0330(14) 0.0027(13) 0.0004(13) 0.0053(14)
P2 0.095(3) 0.0377(18) 0.0470(17) -0.0067(14) 0.0019(17) -0.0034(17)
P3 0.057(2) 0.062(2) 0.063(2) -0.0099(16) 0.0020(17) -0.0078(16)
S1 0.083(3) 0.116(3) 0.0464(18) 0.0040(18) -0.0203(17) 0.032(2)
C1 0.042(7) 0.049(7) 0.048(6) 0.006(5) -0.011(5) 0.009(5)
C2 0.070(9) 0.042(7) 0.062(8) 0.006(6) -0.019(6) -0.024(6)
C3 0.079(10) 0.047(8) 0.095(10) 0.034(7) -0.023(8) -0.019(7)
C4 0.074(10) 0.051(8) 0.107(11) 0.006(8) -0.026(8) -0.014(7)
C5 0.070(9) 0.049(8) 0.069(8) 0.001(7) -0.005(7) -0.011(6)
C6 0.046(7) 0.031(6) 0.065(7) -0.014(5) -0.012(6) -0.006(5)
C7 0.115(13) 0.072(10) 0.069(9) 0.026(8) -0.004(9) -0.032(9)
C8 0.23(2) 0.092(13) 0.174(18) 0.061(12) -0.124(17) -0.004(13)
C9 0.154(17) 0.185(18) 0.056(9) 0.004(11) -0.007(10) 0.002(14)
C10 0.090(10) 0.037(6) 0.045(7) 0.000(5) -0.001(6) -0.012(6)
C11 0.22(2) 0.064(10) 0.066(9) 0.003(8) 0.042(11) -0.020(11)
C12 0.090(11) 0.058(8) 0.107(11) 0.025(8) -0.044(8) -0.004(8)
C13 0.119(14) 0.071(10) 0.060(8) 0.008(7) -0.011(9) -0.012(9)
C14 0.122(18) 0.151(19) 0.148(18) 0.003(14) -0.034(15) -0.040(16)
C15 0.16(2) 0.108(16) 0.136(18) 0.020(13) -0.003(16) -0.010(16)
C16 0.097(16) 0.16(2) 0.16(2) 0.006(16) -0.030(14) -0.070(16)
C17 0.119(17) 0.135(18) 0.18(2) 0.083(16) 0.052(16) 0.062(16)
C18 0.157(19) 0.104(14) 0.074(10) 0.006(10) 0.003(11) 0.009(13)
C19 0.057(7) 0.054(7) 0.022(5) -0.002(5) -0.001(5) 0.001(6)
C20 0.064(8) 0.071(9) 0.039(6) 0.006(6) 0.001(6) -0.003(7)
C21 0.067(8) 0.061(8) 0.042(6) -0.001(6) 0.016(6) -0.008(7)
C22 0.085(10) 0.070(9) 0.036(6) 0.000(6) 0.013(7) 0.005(7)
C23 0.088(12) 0.189(18) 0.036(7) 0.009(9) 0.003(7) 0.037(11)
C24 0.053(8) 0.148(13) 0.044(7) 0.009(8) 0.017(6) 0.019(9)
C25 0.050(8) 0.073(8) 0.032(6) 0.012(6) -0.002(5) 0.007(6)
C26 0.043(7) 0.066(8) 0.060(7) -0.001(7) 0.010(6) -0.001(7)
C27 0.047(9) 0.079(9) 0.075(9) -0.018(7) 0.000(7) -0.013(7)
C28 0.052(9) 0.098(11) 0.061(8) -0.017(7) -0.005(7) -0.007(8)
C29 0.036(8) 0.143(15) 0.084(10) -0.022(10) -0.009(7) 0.021(9)
C30 0.063(10) 0.098(11) 0.072(9) -0.022(8) -0.015(7) 0.016(8)
C31 0.052(7) 0.068(8) 0.039(6) 0.007(6) 0.011(5) 0.001(6)
C32 0.078(10) 0.095(10) 0.041(7) 0.023(7) 0.012(6) 0.040(8)
C33 0.074(11) 0.125(14) 0.076(10) 0.043(10) 0.005(8) 0.012(10)
C34 0.155(17) 0.089(12) 0.092(12) 0.029(10) 0.028(11) 0.048(11)
C35 0.23(2) 0.094(13) 0.082(12) 0.018(10) 0.065(13) 0.075(13)
C36 0.145(14) 0.061(9) 0.053(8) 0.015(7) 0.030(8) 0.044(9)
C37 0.101(11) 0.059(9) 0.044(8) 0.000(6) 0.020(8) 0.018(8)
C38 0.099(11) 0.059(10) 0.079(9) 0.015(7) 0.029(8) 0.021(8)
C39 0.15(2) 0.083(13) 0.127(17) 0.038(13) 0.076(14) 0.050(14)
C40 0.15(2) 0.084(13) 0.104(15) 0.061(13) 0.066(13) 0.072(15)
C41 0.18(2) 0.128(15) 0.066(10) 0.016(11) 0.042(11) 0.097(15)
C42 0.140(14) 0.070(10) 0.055(8) 0.002(8) 0.011(9) 0.042(10)
C43 0.106(12) 0.054(8) 0.042(7) 0.002(6) -0.009(7) -0.023(8)
C44 0.125(16) 0.113(13) 0.092(12) -0.021(10) -0.008(11) -0.027(12)
C45 0.102(14) 0.094(12) 0.106(12) -0.025(10) -0.001(11) -0.026(10)
C46 0.144(10) 0.140(10) 0.126(10) -0.005(8) -0.002(9) -0.013(8)
C47 0.114(17) 0.178(19) 0.109(14) -0.005(13) -0.005(12) -0.047(14)
C48 0.075(12) 0.136(15) 0.108(13) 0.004(11) -0.014(10) -0.048(11)
C49 0.139(14) 0.040(8) 0.054(8) -0.003(6) 0.017(8) 0.001(8)
C50 0.31(3) 0.104(13) 0.048(9) 0.029(9) 0.061(12) 0.100(15)
C51 0.39(4) 0.121(17) 0.076(12) 0.013(11) 0.110(17) 0.08(2)
C52 0.32(3) 0.072(13) 0.073(11) -0.018(10) 0.077(15) -0.038(16)
C53 0.170(17) 0.074(11) 0.099(12) -0.020(10) 0.079(12) -0.012(11)
C54 0.138(14) 0.059(9) 0.079(10) 0.001(8) 0.033(10) 0.000(9)
C55 0.055(9) 0.106(11) 0.060(8) -0.019(7) 0.008(7) -0.012(8)
C56 0.087(11) 0.124(13) 0.079(11) -0.036(9) 0.031(9) -0.005(9)
C57 0.137(18) 0.142(17) 0.079(12) -0.033(11) 0.024(11) -0.029(13)
C58 0.144(17) 0.125(15) 0.053(9) -0.007(9) 0.006(11) -0.015(12)
C59 0.086(10) 0.115(12) 0.049(8) 0.008(8) 0.008(7) -0.026(9)
C60 0.068(9) 0.078(10) 0.059(8) -0.012(7) -0.001(7) -0.007(7)
C61 0.046(8) 0.059(9) 0.129(12) -0.024(8) -0.001(8) -0.008(7)
C62 0.048(9) 0.070(9) 0.110(11) -0.006(8) -0.010(8) -0.007(7)
C63 0.056(10) 0.066(11) 0.22(2) -0.057(12) -0.036(11) 0.020(9)
C64 0.053(12) 0.058(11) 0.40(3) -0.018(15) 0.009(16) -0.016(9)
C65 0.065(12) 0.045(10) 0.37(3) 0.012(14) -0.028(15) -0.007(8)
C66 0.068(10) 0.052(9) 0.138(13) -0.004(9) -0.002(9) -0.004(8)
C67 0.058(9) 0.061(8) 0.072(8) -0.006(7) 0.002(7) -0.012(7)
C68 0.100(12) 0.110(12) 0.056(8) 0.018(8) 0.012(8) -0.016(10)
C69 0.083(12) 0.087(11) 0.090(11) -0.027(9) 0.039(9) -0.038(9)
C70 0.041(9) 0.066(10) 0.165(16) -0.029(11) -0.010(10) 0.002(7)
C71 0.100(14) 0.076(12) 0.20(2) 0.046(13) -0.076(13) -0.003(10)
C72 0.102(12) 0.058(9) 0.132(13) 0.015(9) -0.067(11) -0.036(9)

loop_
_atom_type_symbol
_atom_type_description
_atom_type_scat_dispersion_real
_atom_type_scat_dispersion_imag
_atom_type_scat_source
C C 0.0033 0.0016 'International Tables Vol C Tables 4.2.6.8 and 6.1.1.4'
H H 0.0000 0.0000 'International Tables Vol C Tables 4.2.6.8 and 6.1.1.4'
N N 0.0061 0.0033 'International Tables Vol C Tables 4.2.6.8 and 6.1.1.4'
O O 0.0106 0.0060 'International Tables Vol C Tables 4.2.6.8 and 6.1.1.4'
P P 0.1023 0.0942 'International Tables Vol C Tables 4.2.6.8 and 6.1.1.4'
S S 0.1246 0.1234 'International Tables Vol C Tables 4.2.6.8 and 6.1.1.4'
Cl Cl 0.1484 0.1585 'International Tables Vol C Tables 4.2.6.8 and 6.1.1.4'
U U -9.6767 9.6646 'International Tables Vol C Tables 4.2.6.8 and 6.1.1.4'

loop_
_geom_angle_atom_site_label_1
_geom_angle_atom_site_label_2
_geom_angle_atom_site_label_3
_geom_angle
N1 U1 O1 93.1(3)
N1 U1 O3 92.6(3)
O1 U1 O3 171.6(2)
N1 U1 O2 174.3(3)
O1 U1 O2 81.8(2)
O3 U1 O2 92.2(2)
N1 U1 Cl1 96.9(2)
O1 U1 Cl1 85.32(16)
O3 U1 Cl1 87.83(17)
O2 U1 Cl1 80.19(17)
N1 U1 S1 98.2(2)
O1 U1 S1 84.26(17)
O3 U1 S1 101.08(18)
O2 U1 S1 83.89(18)
Cl1 U1 S1 162.05(9)
C1 N1 U1 171.8(7)
P1 O1 U1 158.5(4)
P2 O2 U1 164.9(4)
P3 O3 U1 160.0(4)
O1 P1 C25 112.6(5)
O1 P1 C31 113.5(5)
C25 P1 C31 105.0(5)
O1 P1 C19 109.0(4)
C25 P1 C19 107.9(5)
C31 P1 C19 108.5(5)
O2 P2 C37 109.9(5)
O2 P2 C49 112.2(5)
C37 P2 C49 107.4(6)
O2 P2 C43 110.7(5)
C37 P2 C43 108.5(6)
C49 P2 C43 108.1(6)
O3 P3 C61 112.2(6)
O3 P3 C67 110.6(5)
C61 P3 C67 106.9(6)
O3 P3 C55 112.0(5)
C61 P3 C55 106.1(7)
C67 P3 C55 108.8(6)
C13 S1 U1 111.1(4)
N1 C1 C6 121.0(9)
N1 C1 C2 121.3(9)
C6 C1 C2 117.7(10)
C3 C2 C1 120.4(10)
C3 C2 C7 119.7(10)
C1 C2 C7 119.8(9)
C2 C3 C4 121.2(11)
C2 C3 H3A 119.4
C4 C3 H3A 119.4
C5 C4 C3 118.4(11)
C5 C4 H4A 120.8
C3 C4 H4A 120.8
C4 C5 C6 123.2(12)
C4 C5 H5A 118.4
C6 C5 H5A 118.4
C5 C6 C1 118.7(10)
C5 C6 C10 120.4(10)
C1 C6 C10 120.9(9)
C9 C7 C2 110.9(12)
C9 C7 C8 109.4(13)
C2 C7 C8 113.8(12)
C9 C7 H7A 107.5
C2 C7 H7A 107.5
C8 C7 H7A 107.5
C7 C8 H8A 109.5
C7 C8 H8B 109.5
H8A C8 H8B 109.5
C7 C8 H8C 109.5
H8A C8 H8C 109.5
H8B C8 H8C 109.5
C7 C9 H9A 109.5
C7 C9 H9B 109.5
H9A C9 H9B 109.5
C7 C9 H9C 109.5
H9A C9 H9C 109.5
H9B C9 H9C 109.5
C6 C10 C12 111.6(10)
C6 C10 C11 111.3(9)
C12 C10 C11 109.9(11)
C6 C10 H10A 107.9
C12 C10 H10A 107.9
C11 C10 H10A 107.9
C10 C11 H11A 109.5
C10 C11 H11B 109.5
H11A C11 H11B 109.5
C10 C11 H11C 109.5
H11A C11 H11C 109.5
H11B C11 H11C 109.5
C10 C12 H12A 109.5
C10 C12 H12B 109.5
H12A C12 H12B 109.5
C10 C12 H12C 109.5
H12A C12 H12C 109.5
H12B C12 H12C 109.5
C14 C13 C18 120.2(18)
C14 C13 S1 122.7(15)
C18 C13 S1 117.0(13)
C13 C14 C15 121(2)
C13 C14 H14A 119.7
C15 C14 H14A 119.7
C16 C15 C14 119(2)
C16 C15 H15A 120.7
C14 C15 H15A 120.7
C17 C16 C15 123(2)
C17 C16 H16A 118.6
C15 C16 H16A 118.6
C16 C17 C18 120(2)
C16 C17 H17A 120.1
C18 C17 H17A 120.1
C13 C18 C17 118.0(18)
C13 C18 H18A 121.0
C17 C18 H18A 121.0
C24 C19 C20 117.9(9)
C24 C19 P1 119.8(8)
C20 C19 P1 122.3(8)
C21 C20 C19 120.5(10)
C21 C20 H20A 119.8
C19 C20 H20A 119.8
C22 C21 C20 121.1(11)
C22 C21 H21A 119.5
C20 C21 H21A 119.5
C21 C22 C23 119.2(11)
C21 C22 H22A 120.4
C23 C22 H22A 120.4
C24 C23 C22 120.6(12)
C24 C23 H23A 119.7
C22 C23 H23A 119.7
C19 C24 C23 120.5(12)
C19 C24 H24A 119.7
C23 C24 H24A 119.7
C30 C25 C26 117.0(11)
C30 C25 P1 125.0(10)
C26 C25 P1 118.1(9)
C27 C26 C25 120.4(11)
C27 C26 H26A 119.8
C25 C26 H26A 119.8
C28 C27 C26 121.8(12)
C28 C27 H27A 119.1
C26 C27 H27A 119.1
C27 C28 C29 119.2(12)
C27 C28 H28A 120.4
C29 C28 H28A 120.4
C28 C29 C30 120.6(12)
C28 C29 H29A 119.7
C30 C29 H29A 119.7
C25 C30 C29 121.0(12)
C25 C30 H30A 119.5
C29 C30 H30A 119.5
C36 C31 C32 118.7(11)
C36 C31 P1 122.9(8)
C32 C31 P1 118.3(9)
C33 C32 C31 121.0(12)
C33 C32 H32A 119.5
C31 C32 H32A 119.5
C34 C33 C32 120.1(13)
C34 C33 H33A 120.0
C32 C33 H33A 120.0
C33 C34 C35 121.3(14)
C33 C34 H34A 119.4
C35 C34 H34A 119.4
C36 C35 C34 117.4(14)
C36 C35 H35A 121.3
C34 C35 H35A 121.3
C31 C36 C35 121.5(12)
C31 C36 H36A 119.2
C35 C36 H36A 119.2
C42 C37 C38 119.6(13)
C42 C37 P2 119.1(11)
C38 C37 P2 121.3(11)
C37 C38 C39 119.1(17)
C37 C38 H38A 120.5
C39 C38 H38A 120.5
C40 C39 C38 121(2)
C40 C39 H39A 119.3
C38 C39 H39A 119.3
C39 C40 C41 121.9(19)
C39 C40 H40A 119.1
C41 C40 H40A 119.1
C40 C41 C42 117.4(18)
C40 C41 H41A 121.3
C42 C41 H41A 121.3
C37 C42 C41 120.6(16)
C37 C42 H42A 119.7
C41 C42 H42A 119.7
C48 C43 C44 118.5(15)
C48 C43 P2 115.9(10)
C44 C43 P2 125.4(13)
C43 C44 C45 118.7(16)
C43 C44 H44A 120.6
C45 C44 H44A 120.6
C46 C45 C44 119.3(17)
C46 C45 H45A 120.3
C44 C45 H45A 120.3
C45 C46 C47 125(2)
C45 C46 H46A 117.6
C47 C46 H46A 117.6
C46 C47 C48 115(2)
C46 C47 H47A 122.3
C48 C47 H47A 122.3
C43 C48 C47 123.0(17)
C43 C48 H48A 118.5
C47 C48 H48A 118.5
C54 C49 C50 117.8(13)
C54 C49 P2 122.7(10)
C50 C49 P2 119.4(11)
C51 C50 C49 122.3(16)
C51 C50 H50A 118.9
C49 C50 H50A 118.9
C52 C51 C50 118.9(17)
C52 C51 H51A 120.6
C50 C51 H51A 120.6
C51 C52 C53 120.7(17)
C51 C52 H52A 119.6
C53 C52 H52A 119.6
C52 C53 C54 120.6(16)
C52 C53 H53A 119.7
C54 C53 H53A 119.7
C49 C54 C53 119.7(14)
C49 C54 H54A 120.2
C53 C54 H54A 120.2
C60 C55 C56 120.7(13)
C60 C55 P3 119.5(10)
C56 C55 P3 119.7(12)
C57 C56 C55 120.1(16)
C57 C56 H56A 120.0
C55 C56 H56A 120.0
C56 C57 C58 119.6(16)
C56 C57 H57A 120.2
C58 C57 H57A 120.2
C59 C58 C57 120.2(15)
C59 C58 H58A 119.9
C57 C58 H58A 119.9
C58 C59 C60 119.6(14)
C58 C59 H59A 120.2
C60 C59 H59A 120.2
C55 C60 C59 119.7(12)
C55 C60 H60A 120.2
C59 C60 H60A 120.2
C62 C61 C66 118.8(13)
C62 C61 P3 124.1(11)
C66 C61 P3 117.0(10)
C61 C62 C63 119.6(13)
C61 C62 H62A 120.2
C63 C62 H62A 120.2
C62 C63 C64 120.4(14)
C62 C63 H63A 119.8
C64 C63 H63A 119.8
C65 C64 C63 120.7(16)
C65 C64 H64A 119.7
C63 C64 H64A 119.7
C66 C65 C64 117.9(18)
C66 C65 H65A 121.1
C64 C65 H65A 121.1
C65 C66 C61 122.4(14)
C65 C66 H66A 118.8
C61 C66 H66A 118.8
C72 C67 C68 117.9(12)
C72 C67 P3 120.7(11)
C68 C67 P3 120.5(10)
C69 C68 C67 120.1(13)
C69 C68 H68A 120.0
C67 C68 H68A 120.0
C70 C69 C68 119.1(15)
C70 C69 H69A 120.4
C68 C69 H69A 120.4
C71 C70 C69 119.9(15)
C71 C70 H70A 120.0
C69 C70 H70A 120.0
C70 C71 C72 123.0(15)
C70 C71 H71A 118.5
C72 C71 H71A 118.5
C67 C72 C71 119.3(15)
C67 C72 H72A 120.3
C71 C72 H72A 120.3

loop_
_geom_bond_atom_site_label_1
_geom_bond_atom_site_label_2
_geom_bond_distance
U1 N1 1.992(8)
U1 O1 2.356(7)
U1 O3 2.395(6)
U1 O2 2.403(6)
U1 Cl1 2.749(3)
U1 S1 2.823(3)
N1 C1 1.394(12)
O1 P1 1.502(7)
O2 P2 1.495(7)
O3 P3 1.516(7)
P1 C25 1.767(12)
P1 C31 1.771(11)
P1 C19 1.794(9)
P2 C37 1.786(12)
P2 C49 1.792(13)
P2 C43 1.809(14)
P3 C61 1.775(13)
P3 C67 1.798(12)
P3 C55 1.809(13)
S1 C13 1.821(16)
C1 C6 1.415(13)
C1 C2 1.420(13)
C2 C3 1.366(14)
C2 C7 1.516(15)
C3 C4 1.379(16)
C3 H3A 0.9300
C4 C5 1.362(15)
C4 H4A 0.9300
C5 C6 1.373(13)
C5 H5A 0.9300
C6 C10 1.482(13)
C7 C9 1.503(18)
C7 C8 1.536(17)
C7 H7A 0.9800
C8 H8A 0.9600
C8 H8B 0.9600
C8 H8C 0.9600
C9 H9A 0.9600
C9 H9B 0.9600
C9 H9C 0.9600
C10 C12 1.497(15)
C10 C11 1.527(15)
C10 H10A 0.9800
C11 H11A 0.9600
C11 H11B 0.9600
C11 H11C 0.9600
C12 H12A 0.9600
C12 H12B 0.9600
C12 H12C 0.9600
C13 C14 1.40(2)
C13 C18 1.430(19)
C14 C15 1.43(2)
C14 H14A 0.9300
C15 C16 1.38(2)
C15 H15A 0.9300
C16 C17 1.38(3)
C16 H16A 0.9300
C17 C18 1.44(2)
C17 H17A 0.9300
C18 H18A 0.9300
C19 C24 1.369(14)
C19 C20 1.411(14)
C20 C21 1.357(13)
C20 H20A 0.9300
C21 C22 1.353(15)
C21 H21A 0.9300
C22 C23 1.376(16)
C22 H22A 0.9300
C23 C24 1.375(15)
C23 H23A 0.9300
C24 H24A 0.9300
C25 C30 1.366(15)
C25 C26 1.405(14)
C26 C27 1.380(14)
C26 H26A 0.9300
C27 C28 1.330(15)
C27 H27A 0.9300
C28 C29 1.363(16)
C28 H28A 0.9300
C29 C30 1.396(16)
C29 H29A 0.9300
C30 H30A 0.9300
C31 C36 1.374(14)
C31 C32 1.381(13)
C32 C33 1.365(16)
C32 H32A 0.9300
C33 C34 1.358(18)
C33 H33A 0.9300
C34 C35 1.395(19)
C34 H34A 0.9300
C35 C36 1.395(16)
C35 H35A 0.9300
C36 H36A 0.9300
C37 C42 1.339(17)
C37 C38 1.382(17)
C38 C39 1.41(2)
C38 H38A 0.9300
C39 C40 1.28(2)
C39 H39A 0.9300
C40 C41 1.39(2)
C40 H40A 0.9300
C41 C42 1.429(18)
C41 H41A 0.9300
C42 H42A 0.9300
C43 C48 1.373(19)
C43 C44 1.376(16)
C44 C45 1.424(19)
C44 H44A 0.9300
C45 C46 1.33(2)
C45 H45A 0.9300
C46 C47 1.35(2)
C46 H46A 0.9300
C47 C48 1.406(19)
C47 H47A 0.9300
C48 H48A 0.9300
C49 C54 1.375(17)
C49 C50 1.382(16)
C50 C51 1.36(2)
C50 H50A 0.9300
C51 C52 1.35(2)
C51 H51A 0.9300
C52 C53 1.36(2)
C52 H52A 0.9300
C53 C54 1.379(17)
C53 H53A 0.9300
C54 H54A 0.9300
C55 C60 1.379(16)
C55 C56 1.399(16)
C56 C57 1.36(2)
C56 H56A 0.9300
C57 C58 1.42(2)
C57 H57A 0.9300
C58 C59 1.384(19)
C58 H58A 0.9300
C59 C60 1.395(15)
C59 H59A 0.9300
C60 H60A 0.9300
C61 C62 1.393(16)
C61 C66 1.411(17)
C62 C63 1.402(17)
C62 H62A 0.9300
C63 C64 1.41(2)
C63 H63A 0.9300
C64 C65 1.40(2)
C64 H64A 0.9300
C65 C66 1.391(17)
C65 H65A 0.9300
C66 H66A 0.9300
C67 C72 1.331(15)
C67 C68 1.428(16)
C68 C69 1.376(16)
C68 H68A 0.9300
C69 C70 1.343(18)
C69 H69A 0.9300
C70 C71 1.328(19)
C70 H70A 0.9300
C71 C72 1.366(18)
C71 H71A 0.9300
C72 H72A 0.9300

loop_
_geom_torsion_atom_site_label_1
_geom_torsion_atom_site_label_2
_geom_torsion_atom_site_label_3
_geom_torsion_atom_site_label_4
_geom_torsion
O1 U1 N1 C1 -45(5)
O3 U1 N1 C1 129(5)
O2 U1 N1 C1 -18(6)
Cl1 U1 N1 C1 41(5)
S1 U1 N1 C1 -130(5)
N1 U1 O1 P1 76.8(11)
O3 U1 O1 P1 -55(2)
O2 U1 O1 P1 -100.6(11)
Cl1 U1 O1 P1 -19.9(11)
S1 U1 O1 P1 174.8(11)
N1 U1 O2 P2 -97(3)
O1 U1 O2 P2 -69.8(17)
O3 U1 O2 P2 116.2(17)
Cl1 U1 O2 P2 -156.4(18)
S1 U1 O2 P2 15.3(17)
N1 U1 O3 P3 -1.7(13)
O1 U1 O3 P3 130.4(15)
O2 U1 O3 P3 175.2(13)
Cl1 U1 O3 P3 95.1(12)
S1 U1 O3 P3 -100.6(12)
U1 O1 P1 C25 -51.3(13)
U1 O1 P1 C31 67.8(12)
U1 O1 P1 C19 -171.1(10)
U1 O2 P2 C37 164.0(17)
U1 O2 P2 C49 44.6(19)
U1 O2 P2 C43 -76.2(18)
U1 O3 P3 C61 45.1(14)
U1 O3 P3 C67 164.3(12)
U1 O3 P3 C55 -74.2(14)
N1 U1 S1 C13 -93.0(6)
O1 U1 S1 C13 174.7(6)
O3 U1 S1 C13 1.3(6)
O2 U1 S1 C13 92.3(6)
Cl1 U1 S1 C13 119.9(6)
U1 N1 C1 C6 -64(5)
U1 N1 C1 C2 114(4)
N1 C1 C2 C3 -172.0(11)
C6 C1 C2 C3 6.0(17)
N1 C1 C2 C7 8.3(17)
C6 C1 C2 C7 -173.6(11)
C1 C2 C3 C4 -4(2)
C7 C2 C3 C4 176.0(13)
C2 C3 C4 C5 1(2)
C3 C4 C5 C6 -1(2)
C4 C5 C6 C1 3.4(18)
C4 C5 C6 C10 -176.8(12)
N1 C1 C6 C5 172.2(10)
C2 C1 C6 C5 -5.9(15)
N1 C1 C6 C10 -7.6(15)
C2 C1 C6 C10 174.4(10)
C3 C2 C7 C9 86.4(16)
C1 C2 C7 C9 -94.0(14)
C3 C2 C7 C8 -37.5(19)
C1 C2 C7 C8 142.1(13)
C5 C6 C10 C12 -69.8(14)
C1 C6 C10 C12 110.0(12)
C5 C6 C10 C11 53.5(15)
C1 C6 C10 C11 -126.8(12)
U1 S1 C13 C14 -120.2(13)
U1 S1 C13 C18 62.0(11)
C18 C13 C14 C15 5(3)
S1 C13 C14 C15 -173.0(14)
C13 C14 C15 C16 -4(3)
C14 C15 C16 C17 1(3)
C15 C16 C17 C18 1(3)
C14 C13 C18 C17 -2(2)
S1 C13 C18 C17 175.4(11)
C16 C17 C18 C13 -1(2)
O1 P1 C19 C24 -2.0(11)
C25 P1 C19 C24 -124.7(10)
C31 P1 C19 C24 122.1(10)
O1 P1 C19 C20 175.6(8)
C25 P1 C19 C20 52.9(10)
C31 P1 C19 C20 -60.3(10)
C24 C19 C20 C21 0.8(17)
P1 C19 C20 C21 -176.8(8)
C19 C20 C21 C22 -2.4(17)
C20 C21 C22 C23 4.6(19)
C21 C22 C23 C24 -5(2)
C20 C19 C24 C23 -1.6(19)
P1 C19 C24 C23 176.1(11)
C22 C23 C24 C19 4(2)
O1 P1 C25 C30 166.8(10)
C31 P1 C25 C30 42.8(11)
C19 P1 C25 C30 -72.8(11)
O1 P1 C25 C26 -12.4(10)
C31 P1 C25 C26 -136.4(8)
C19 P1 C25 C26 108.0(9)
C30 C25 C26 C27 1.2(16)
P1 C25 C26 C27 -179.5(9)
C25 C26 C27 C28 -0.2(18)
C26 C27 C28 C29 -1(2)
C27 C28 C29 C30 0(2)
C26 C25 C30 C29 -1.6(18)
P1 C25 C30 C29 179.2(10)
C28 C29 C30 C25 1(2)
O1 P1 C31 C36 100.1(11)
C25 P1 C31 C36 -136.5(11)
C19 P1 C31 C36 -21.3(12)
O1 P1 C31 C32 -76.3(10)
C25 P1 C31 C32 47.1(10)
C19 P1 C31 C32 162.3(9)
C36 C31 C32 C33 0.0(19)
P1 C31 C32 C33 176.6(10)
C31 C32 C33 C34 1(2)
C32 C33 C34 C35 -2(3)
C33 C34 C35 C36 2(3)
C32 C31 C36 C35 -1(2)
P1 C31 C36 C35 -177.0(12)
C34 C35 C36 C31 0(3)
O2 P2 C37 C42 -30.9(12)
C49 P2 C37 C42 91.5(11)
C43 P2 C37 C42 -152.0(10)
O2 P2 C37 C38 150.2(9)
C49 P2 C37 C38 -87.5(11)
C43 P2 C37 C38 29.0(12)
C42 C37 C38 C39 2.0(19)
P2 C37 C38 C39 -179.0(10)
C37 C38 C39 C40 -3(2)
C38 C39 C40 C41 3(3)
C39 C40 C41 C42 -2(3)
C38 C37 C42 C41 -0.7(19)
P2 C37 C42 C41 -179.7(9)
C40 C41 C42 C37 0(2)
O2 P2 C43 C48 -20.7(12)
C37 P2 C43 C48 100.0(11)
C49 P2 C43 C48 -143.9(11)
O2 P2 C43 C44 154.4(11)
C37 P2 C43 C44 -84.9(12)
C49 P2 C43 C44 31.2(13)
C48 C43 C44 C45 -5(2)
P2 C43 C44 C45 -179.8(11)
C43 C44 C45 C46 3(2)
C44 C45 C46 C47 0(3)
C45 C46 C47 C48 -1(3)
C44 C43 C48 C47 3(2)
P2 C43 C48 C47 179.0(13)
C46 C47 C48 C43 0(3)
O2 P2 C49 C54 121.8(12)
C37 P2 C49 C54 1.0(15)
C43 P2 C49 C54 -115.9(13)
O2 P2 C49 C50 -58.1(15)
C37 P2 C49 C50 -179.0(14)
C43 P2 C49 C50 64.2(15)
C54 C49 C50 C51 2(3)
P2 C49 C50 C51 -178.1(19)
C49 C50 C51 C52 -2(4)
C50 C51 C52 C53 1(4)
C51 C52 C53 C54 2(3)
C50 C49 C54 C53 0(2)
P2 C49 C54 C53 -179.6(12)
C52 C53 C54 C49 -2(3)
O3 P3 C55 C60 -19.2(13)
C61 P3 C55 C60 -142.0(11)
C67 P3 C55 C60 103.4(11)
O3 P3 C55 C56 162.4(10)
C61 P3 C55 C56 39.6(13)
C67 P3 C55 C56 -75.1(13)
C60 C55 C56 C57 1(2)
P3 C55 C56 C57 179.9(12)
C55 C56 C57 C58 -3(3)
C56 C57 C58 C59 2(3)
C57 C58 C59 C60 0(2)
C56 C55 C60 C59 1(2)
P3 C55 C60 C59 -177.5(9)
C58 C59 C60 C55 -2(2)
O3 P3 C61 C62 153.1(11)
C67 P3 C61 C62 31.7(13)
C55 P3 C61 C62 -84.3(12)
O3 P3 C61 C66 -30.7(13)
C67 P3 C61 C66 -152.1(11)
C55 P3 C61 C66 92.0(12)
C66 C61 C62 C63 0(2)
P3 C61 C62 C63 176.5(11)
C61 C62 C63 C64 2(2)
C62 C63 C64 C65 -1(3)
C63 C64 C65 C66 -3(3)
C64 C65 C66 C61 6(3)
C62 C61 C66 C65 -4(2)
P3 C61 C66 C65 179.2(14)
O3 P3 C67 C72 -72.4(13)
C61 P3 C67 C72 50.0(13)
C55 P3 C67 C72 164.1(12)
O3 P3 C67 C68 97.1(11)
C61 P3 C67 C68 -140.4(11)
C55 P3 C67 C68 -26.3(12)
C72 C67 C68 C69 -5(2)
P3 C67 C68 C69 -175.1(10)
C67 C68 C69 C70 -1(2)
C68 C69 C70 C71 3(2)
C69 C70 C71 C72 1(3)
C68 C67 C72 C71 9(2)
P3 C67 C72 C71 178.9(13)
C70 C71 C72 C67 -8(3)
